data_7226959
loop_
_publ_author_name
'Stock, Rafaela I.'
'de Melo, Carlos E. A.'
'Schramm, Adriana D. S.'
'Nicoleti, Celso R.'
'Bortoluzzi, Adailton J.'
'Heying, Renata da S'
'Machado, Vanderlei G.'
'Rezende, Marcos C.'

_publ_section_title
;
 Structure-behavior study of a family of &quot;hybrid cyanine&quot; dyes
 which exhibit inverted solvatochromism.
;
_journal_issue 47
_journal_name_full 'Physical chemistry chemical physics : PCCP'
_journal_page_first 32256
_journal_page_last 32265
_journal_paper_doi 10.1039/c6cp06708e
_journal_volume 18
_journal_year 2016
_chemical_formula_moiety 'C26 H19 N O3'
_chemical_formula_sum 'C26 H19 N O3'
_chemical_formula_weight 393.42
_chemical_name_systematic
;
(E)--2,6--Diphenyl--4--(4--nitrostyryl)phenol
;
_space_group_crystal_system monoclinic
_space_group_IT_number 14
_space_group_name_Hall '-P 2ybc'
_space_group_name_H-M_alt 'P 1 21/c 1'
_symmetry_space_group_name_Hall '-P 2ybc'
_symmetry_space_group_name_H-M 'P 1 21/c 1'
_atom_sites_solution_hydrogens geom
_audit_creation_method SHELXL-2016/4
_audit_update_record
;
2016-09-16 deposited with the CCDC.
2016-10-28 downloaded from the CCDC.
;
_cell_angle_alpha 90
_cell_angle_beta 97.6380(10)
_cell_angle_gamma 90
_cell_formula_units_Z 4
_cell_length_a 11.8923(3)
_cell_length_b 12.9590(3)
_cell_length_c 12.7118(3)
_cell_measurement_reflns_used 8187
_cell_measurement_temperature 200(2)
_cell_measurement_theta_max 29.94
_cell_measurement_theta_min 2.25
_cell_volume 1941.66(8)
_computing_cell_refinement 'Bruker SAINT'
_computing_data_collection 'Bruker APEX2'
_computing_data_reduction 'Bruker SAINT'
_computing_molecular_graphics 'PLATON (Spek, 2009)'
_computing_publication_material 'SHELXL-2013 (Sheldrick, 2013)'
_computing_structure_refinement 'SHELXL-2016/4 (Sheldrick, 2016)'
_computing_structure_solution 'SHELXS-97 (Sheldrick, 2008)'
_diffrn_ambient_temperature 200(2)
_diffrn_measured_fraction_theta_full 1.000
_diffrn_measured_fraction_theta_max 0.998
_diffrn_measurement_device_type 'Bruker APEX-II'
_diffrn_measurement_method '\f and \w scans'
_diffrn_radiation_type MoK\a
_diffrn_radiation_wavelength 0.71073
_diffrn_reflns_av_R_equivalents 0.0274
_diffrn_reflns_av_unetI/netI 0.0202
_diffrn_reflns_Laue_measured_fraction_full 1.000
_diffrn_reflns_Laue_measured_fraction_max 0.998
_diffrn_reflns_limit_h_max 16
_diffrn_reflns_limit_h_min -16
_diffrn_reflns_limit_k_max 18
_diffrn_reflns_limit_k_min -12
_diffrn_reflns_limit_l_max 17
_diffrn_reflns_limit_l_min -17
_diffrn_reflns_number 31205
_diffrn_reflns_point_group_measured_fraction_full 1.000
_diffrn_reflns_point_group_measured_fraction_max 0.998
_diffrn_reflns_theta_full 25.242
_diffrn_reflns_theta_max 30.109
_diffrn_reflns_theta_min 1.728
_diffrn_source 'fine-focus sealed tube'
_exptl_absorpt_coefficient_mu 0.088
_exptl_absorpt_correction_T_max 0.9965
_exptl_absorpt_correction_T_min 0.9656
_exptl_absorpt_correction_type multi-scan
_exptl_absorpt_process_details
;
Bruker APEX2, SAINT and SADABS, version 2011.8-0; Bruker AXS Inc., 
Madison, Wisconsin, USA
;
_exptl_crystal_colour yellow
_exptl_crystal_density_diffrn 1.346
_exptl_crystal_description plate-like
_exptl_crystal_F_000 824
_exptl_crystal_recrystallization_method 'Re-crystallisation from solvent: Ethanol'
_exptl_crystal_size_max 0.400
_exptl_crystal_size_mid 0.360
_exptl_crystal_size_min 0.040
_refine_diff_density_max 0.366
_refine_diff_density_min -0.208
_refine_diff_density_rms 0.048
_refine_ls_extinction_method none
_refine_ls_goodness_of_fit_ref 1.023
_refine_ls_hydrogen_treatment constr
_refine_ls_matrix_type full
_refine_ls_number_parameters 271
_refine_ls_number_reflns 5706
_refine_ls_number_restraints 0
_refine_ls_restrained_S_all 1.023
_refine_ls_R_factor_all 0.0693
_refine_ls_R_factor_gt 0.0494
_refine_ls_shift/su_max 0.000
_refine_ls_shift/su_mean 0.000
_refine_ls_structure_factor_coef Fsqd
_refine_ls_weighting_details 'w=1/[\s^2^(Fo^2^)+(0.0753P)^2^+0.5969P] where P=(Fo^2^+2Fc^2^)/3'
_refine_ls_weighting_scheme calc
_refine_ls_wR_factor_gt 0.1296
_refine_ls_wR_factor_ref 0.1442
_reflns_Friedel_coverage 0.000
_reflns_number_gt 4257
_reflns_number_total 5706
_reflns_threshold_expression 'I > 2\s(I)'
_cod_data_source_file c6cp06708e2.cif
_cod_data_source_block 1b
_cod_depositor_comments 'Adding full bibliography for 7226957--7226961.cif.'
_cod_database_code 7226959
_shelx_shelxl_version_number 2016/4
_shelx_space_group_comment
;
The symmetry employed for this shelxl refinement is uniquely defined
by the following loop, which should always be used as a source of
symmetry information in preference to the above space-group names.
They are only intended as comments.
;
_shelx_estimated_absorpt_t_min 0.966
_shelx_estimated_absorpt_t_max 0.996

loop_
_space_group_symop_operation_xyz
'x, y, z'
'-x, y+1/2, -z+1/2'
'-x, -y, -z'
'x, -y-1/2, z-1/2'

loop_
_atom_site_label
_atom_site_type_symbol
_atom_site_fract_x
_atom_site_fract_y
_atom_site_fract_z
_atom_site_U_iso_or_equiv
_atom_site_adp_type
_atom_site_occupancy
_atom_site_site_symmetry_order
_atom_site_calc_flag
_atom_site_refinement_flags_posn
_atom_site_refinement_flags_adp
C1 C 0.09377(11) -0.10308(10) -0.10286(10) 0.0279(3) Uani 1 1 d . .
C2 C 0.06099(13) -0.20345(11) -0.13238(11) 0.0339(3) Uani 1 1 d . .
H2 H 0.071983 -0.257145 -0.081163 0.041 Uiso 1 1 calc R U
C3 C 0.01286(13) -0.22625(11) -0.23468(11) 0.0345(3) Uani 1 1 d . .
H3 H -0.011270 -0.294465 -0.253460 0.041 Uiso 1 1 calc R U
C4 C 0.00046(11) -0.14802(11) -0.30920(10) 0.0295(3) Uani 1 1 d . .
C5 C 0.03740(13) -0.04819(11) -0.28506(10) 0.0340(3) Uani 1 1 d . .
H5 H 0.030981 0.004006 -0.337998 0.041 Uiso 1 1 calc R U
C6 C 0.08393(13) -0.02675(11) -0.18154(11) 0.0338(3) Uani 1 1 d . .
H6 H 0.109697 0.041184 -0.163576 0.041 Uiso 1 1 calc R U
C7 C 0.13755(11) -0.08218(10) 0.00865(10) 0.0295(3) Uani 1 1 d . .
H7 H 0.149215 -0.139755 0.055075 0.035 Uiso 1 1 calc R U
C8 C 0.16220(11) 0.01058(11) 0.05001(10) 0.0289(3) Uani 1 1 d . .
H8 H 0.144868 0.067871 0.004083 0.035 Uiso 1 1 calc R U
C9 C 0.21317(10) 0.03415(10) 0.15869(9) 0.0257(2) Uani 1 1 d . .
C10 C 0.25085(11) 0.13453(10) 0.18132(9) 0.0266(2) Uani 1 1 d . .
H10 H 0.236148 0.185734 0.127777 0.032 Uiso 1 1 calc R U
C11 C 0.30934(10) 0.16275(10) 0.27960(9) 0.0250(2) Uani 1 1 d . .
C12 C 0.32921(11) 0.08644(10) 0.35831(9) 0.0256(2) Uani 1 1 d . .
C13 C 0.28573(11) -0.01399(10) 0.34090(9) 0.0252(2) Uani 1 1 d . .
C14 C 0.22926(11) -0.03862(10) 0.24098(9) 0.0263(2) Uani 1 1 d . .
H14 H 0.200842 -0.106617 0.228200 0.032 Uiso 1 1 calc R U
C15A C 0.35245(11) 0.27027(10) 0.29618(9) 0.0259(2) Uani 1 1 d . .
C15B C 0.30560(11) -0.09458(10) 0.42491(9) 0.0261(2) Uani 1 1 d . .
C16A C 0.39901(12) 0.32085(11) 0.21509(10) 0.0315(3) Uani 1 1 d . .
H16A H 0.403094 0.285815 0.150060 0.038 Uiso 1 1 calc R U
C16B C 0.28430(13) -0.07624(11) 0.52858(10) 0.0334(3) Uani 1 1 d . .
H16B H 0.254422 -0.011550 0.546496 0.040 Uiso 1 1 calc R U
C17A C 0.43937(13) 0.42098(11) 0.22743(12) 0.0360(3) Uani 1 1 d . .
H17A H 0.469766 0.454259 0.170876 0.043 Uiso 1 1 calc R U
C17B C 0.30666(14) -0.15246(12) 0.60609(11) 0.0375(3) Uani 1 1 d . .
H17B H 0.291410 -0.139451 0.676374 0.045 Uiso 1 1 calc R U
C18A C 0.43538(13) 0.47247(11) 0.32216(12) 0.0381(3) Uani 1 1 d . .
H18A H 0.464977 0.540423 0.331553 0.046 Uiso 1 1 calc R U
C18B C 0.35081(13) -0.24670(11) 0.58141(11) 0.0363(3) Uani 1 1 d . .
H18B H 0.368129 -0.297600 0.634894 0.044 Uiso 1 1 calc R U
C19A C 0.38806(13) 0.42462(11) 0.40331(12) 0.0368(3) Uani 1 1 d . .
H19A H 0.384115 0.460367 0.467957 0.044 Uiso 1 1 calc R U
C19B C 0.36959(13) -0.26635(11) 0.47822(12) 0.0353(3) Uani 1 1 d . .
H19B H 0.398342 -0.331551 0.460435 0.042 Uiso 1 1 calc R U
C20A C 0.34638(12) 0.32469(11) 0.39062(10) 0.0312(3) Uani 1 1 d . .
H20A H 0.313407 0.292848 0.446493 0.037 Uiso 1 1 calc R U
C20B C 0.34660(12) -0.19119(10) 0.40057(10) 0.0306(3) Uani 1 1 d . .
H20B H 0.358994 -0.205831 0.329788 0.037 Uiso 1 1 calc R U
N1 N -0.05472(11) -0.17101(10) -0.41626(9) 0.0364(3) Uani 1 1 d . .
O1 O -0.06374(13) -0.10263(10) -0.48283(9) 0.0602(4) Uani 1 1 d . .
O2 O -0.09006(12) -0.25892(10) -0.43506(9) 0.0542(3) Uani 1 1 d . .
O3 O 0.39542(9) 0.10521(8) 0.45306(7) 0.0362(2) Uani 1 1 d . .
H1O H 0.436561 0.159464 0.446502 0.054 Uiso 1 1 d R U

loop_
_atom_site_aniso_label
_atom_site_aniso_U_11
_atom_site_aniso_U_22
_atom_site_aniso_U_33
_atom_site_aniso_U_23
_atom_site_aniso_U_13
_atom_site_aniso_U_12
C1 0.0272(6) 0.0300(6) 0.0252(6) -0.0020(5) -0.0009(4) 0.0028(5)
C2 0.0411(7) 0.0296(7) 0.0303(6) 0.0001(5) 0.0022(5) -0.0002(6)
C3 0.0412(7) 0.0290(7) 0.0331(7) -0.0066(5) 0.0044(5) -0.0045(6)
C4 0.0298(6) 0.0340(7) 0.0241(6) -0.0083(5) 0.0013(4) 0.0008(5)
C5 0.0437(8) 0.0291(7) 0.0270(6) -0.0017(5) -0.0032(5) 0.0014(6)
C6 0.0419(7) 0.0263(6) 0.0304(6) -0.0038(5) -0.0051(5) -0.0015(5)
C7 0.0317(6) 0.0302(7) 0.0247(6) 0.0024(5) -0.0029(5) 0.0025(5)
C8 0.0302(6) 0.0326(7) 0.0222(5) 0.0009(5) -0.0025(4) 0.0021(5)
C9 0.0256(6) 0.0296(6) 0.0209(5) 0.0000(4) -0.0004(4) 0.0027(5)
C10 0.0293(6) 0.0289(6) 0.0209(5) 0.0023(4) 0.0003(4) 0.0021(5)
C11 0.0280(6) 0.0256(6) 0.0211(5) 0.0008(4) 0.0023(4) 0.0006(5)
C12 0.0294(6) 0.0274(6) 0.0190(5) 0.0009(4) -0.0006(4) -0.0004(5)
C13 0.0280(6) 0.0260(6) 0.0209(5) 0.0019(4) 0.0006(4) 0.0005(5)
C14 0.0272(6) 0.0266(6) 0.0241(5) -0.0008(5) -0.0004(4) -0.0009(5)
C15A 0.0280(6) 0.0250(6) 0.0238(5) 0.0010(4) 0.0002(4) 0.0010(5)
C15B 0.0280(6) 0.0264(6) 0.0226(5) 0.0031(4) -0.0007(4) -0.0034(5)
C16A 0.0384(7) 0.0308(7) 0.0254(6) 0.0014(5) 0.0053(5) -0.0004(5)
C16B 0.0427(8) 0.0310(7) 0.0264(6) 0.0011(5) 0.0041(5) 0.0001(6)
C17A 0.0407(8) 0.0306(7) 0.0373(7) 0.0071(6) 0.0067(6) -0.0026(6)
C17B 0.0494(8) 0.0392(8) 0.0232(6) 0.0039(5) 0.0028(5) -0.0060(6)
C18A 0.0419(8) 0.0266(7) 0.0449(8) -0.0001(6) 0.0025(6) -0.0025(6)
C18B 0.0421(8) 0.0327(7) 0.0320(6) 0.0109(5) -0.0028(5) -0.0071(6)
C19A 0.0438(8) 0.0318(7) 0.0346(7) -0.0079(5) 0.0040(6) -0.0002(6)
C19B 0.0416(7) 0.0258(6) 0.0373(7) 0.0036(5) 0.0010(6) -0.0007(6)
C20A 0.0363(7) 0.0317(7) 0.0259(6) -0.0008(5) 0.0051(5) 0.0002(5)
C20B 0.0357(7) 0.0291(6) 0.0265(6) -0.0003(5) 0.0023(5) -0.0024(5)
N1 0.0396(6) 0.0412(7) 0.0275(5) -0.0116(5) 0.0006(5) -0.0007(5)
O1 0.0917(11) 0.0510(7) 0.0317(6) -0.0021(5) -0.0149(6) 0.0009(7)
O2 0.0679(8) 0.0523(7) 0.0411(6) -0.0189(5) 0.0023(6) -0.0220(6)
O3 0.0483(6) 0.0335(5) 0.0232(4) 0.0040(4) -0.0090(4) -0.0120(4)

loop_
_atom_type_symbol
_atom_type_description
_atom_type_scat_dispersion_real
_atom_type_scat_dispersion_imag
_atom_type_scat_source
C C 0.0033 0.0016 'International Tables Vol C Tables 4.2.6.8 and 6.1.1.4'
H H 0.0000 0.0000 'International Tables Vol C Tables 4.2.6.8 and 6.1.1.4'
N N 0.0061 0.0033 'International Tables Vol C Tables 4.2.6.8 and 6.1.1.4'
O O 0.0106 0.0060 'International Tables Vol C Tables 4.2.6.8 and 6.1.1.4'

loop_
_geom_angle_atom_site_label_1
_geom_angle_atom_site_label_2
_geom_angle_atom_site_label_3
_geom_angle
C2 C1 C6 118.20(12)
C2 C1 C7 118.83(12)
C6 C1 C7 122.97(12)
C3 C2 C1 121.25(13)
C3 C2 H2 119.4
C1 C2 H2 119.4
C2 C3 C4 118.78(13)
C2 C3 H3 120.6
C4 C3 H3 120.6
C3 C4 C5 122.05(12)
C3 C4 N1 118.86(12)
C5 C4 N1 119.08(12)
C6 C5 C4 118.13(13)
C6 C5 H5 120.9
C4 C5 H5 120.9
C5 C6 C1 121.42(13)
C5 C6 H6 119.3
C1 C6 H6 119.3
C8 C7 C1 125.44(12)
C8 C7 H7 117.3
C1 C7 H7 117.3
C7 C8 C9 127.11(12)
C7 C8 H8 116.4
C9 C8 H8 116.4
C10 C9 C14 117.74(11)
C10 C9 C8 118.08(11)
C14 C9 C8 124.16(12)
C9 C10 C11 122.54(11)
C9 C10 H10 118.7
C11 C10 H10 118.7
C10 C11 C12 118.03(11)
C10 C11 C15A 119.53(11)
C12 C11 C15A 122.38(11)
O3 C12 C11 121.60(11)
O3 C12 C13 117.30(10)
C11 C12 C13 121.05(11)
C14 C13 C12 118.56(11)
C14 C13 C15B 120.29(11)
C12 C13 C15B 121.04(10)
C13 C14 C9 121.84(12)
C13 C14 H14 119.1
C9 C14 H14 119.1
C16A C15A C20A 117.80(12)
C16A C15A C11 119.82(11)
C20A C15A C11 122.37(11)
C20B C15B C16B 118.40(12)
C20B C15B C13 119.84(11)
C16B C15B C13 121.75(12)
C17A C16A C15A 121.43(12)
C17A C16A H16A 119.3
C15A C16A H16A 119.3
C15B C16B C17B 120.33(13)
C15B C16B H16B 119.8
C17B C16B H16B 119.8
C18A C17A C16A 119.94(13)
C18A C17A H17A 120.0
C16A C17A H17A 120.0
C18B C17B C16B 120.51(13)
C18B C17B H17B 119.7
C16B C17B H17B 119.7
C17A C18A C19A 119.78(13)
C17A C18A H18A 120.1
C19A C18A H18A 120.1
C17B C18B C19B 119.48(13)
C17B C18B H18B 120.3
C19B C18B H18B 120.3
C18A C19A C20A 120.34(13)
C18A C19A H19A 119.8
C20A C19A H19A 119.8
C18B C19B C20B 120.26(14)
C18B C19B H19B 119.9
C20B C19B H19B 119.9
C19A C20A C15A 120.68(13)
C19A C20A H20A 119.7
C15A C20A H20A 119.7
C19B C20B C15B 120.96(13)
C19B C20B H20B 119.5
C15B C20B H20B 119.5
O1 N1 O2 122.89(12)
O1 N1 C4 119.03(12)
O2 N1 C4 118.09(13)
C12 O3 H1O 109.0

loop_
_geom_bond_atom_site_label_1
_geom_bond_atom_site_label_2
_geom_bond_distance
C1 C2 1.3949(19)
C1 C6 1.4005(19)
C1 C7 1.4688(17)
C2 C3 1.3813(19)
C2 H2 0.9500
C3 C4 1.382(2)
C3 H3 0.9500
C4 C5 1.3874(19)
C4 N1 1.4608(16)
C5 C6 1.3863(18)
C5 H5 0.9500
C6 H6 0.9500
C7 C8 1.3290(19)
C7 H7 0.9500
C8 C9 1.4651(16)
C8 H8 0.9500
C9 C10 1.3933(18)
C9 C14 1.4025(17)
C10 C11 1.3955(16)
C10 H10 0.9500
C11 C12 1.4043(17)
C11 C15A 1.4899(17)
C12 O3 1.3703(14)
C12 C13 1.4070(17)
C13 C14 1.3927(16)
C13 C15B 1.4899(16)
C14 H14 0.9500
C15A C16A 1.3965(18)
C15A C20A 1.4025(17)
C15B C20B 1.3932(19)
C15B C16B 1.3950(18)
C16A C17A 1.385(2)
C16A H16A 0.9500
C16B C17B 1.3956(19)
C16B H16B 0.9500
C17A C18A 1.383(2)
C17A H17A 0.9500
C17B C18B 1.382(2)
C17B H17B 0.9500
C18A C19A 1.386(2)
C18A H18A 0.9500
C18B C19B 1.383(2)
C18B H18B 0.9500
C19A C20A 1.388(2)
C19A H19A 0.9500
C19B C20B 1.3879(19)
C19B H19B 0.9500
C20A H20A 0.9500
C20B H20B 0.9500
N1 O1 1.2202(18)
N1 O2 1.2268(17)
O3 H1O 0.8669

loop_
_geom_torsion_atom_site_label_1
_geom_torsion_atom_site_label_2
_geom_torsion_atom_site_label_3
_geom_torsion_atom_site_label_4
_geom_torsion
C6 C1 C2 C3 -4.4(2)
C7 C1 C2 C3 176.02(13)
C1 C2 C3 C4 1.9(2)
C2 C3 C4 C5 1.7(2)
C2 C3 C4 N1 -177.47(13)
C3 C4 C5 C6 -2.6(2)
N1 C4 C5 C6 176.55(13)
C4 C5 C6 C1 0.0(2)
C2 C1 C6 C5 3.4(2)
C7 C1 C6 C5 -177.00(13)
C2 C1 C7 C8 -173.59(14)
C6 C1 C7 C8 6.8(2)
C1 C7 C8 C9 -175.46(12)
C7 C8 C9 C10 168.74(13)
C7 C8 C9 C14 -9.5(2)
C14 C9 C10 C11 4.05(19)
C8 C9 C10 C11 -174.31(12)
C9 C10 C11 C12 -0.74(19)
C9 C10 C11 C15A 176.74(12)
C10 C11 C12 O3 173.50(12)
C15A C11 C12 O3 -3.90(19)
C10 C11 C12 C13 -3.68(19)
C15A C11 C12 C13 178.92(12)
O3 C12 C13 C14 -172.71(12)
C11 C12 C13 C14 4.59(19)
O3 C12 C13 C15B 3.48(18)
C11 C12 C13 C15B -179.22(12)
C12 C13 C14 C9 -1.12(19)
C15B C13 C14 C9 -177.34(12)
C10 C9 C14 C13 -3.09(19)
C8 C9 C14 C13 175.16(12)
C10 C11 C15A C16A -39.38(17)
C12 C11 C15A C16A 137.98(13)
C10 C11 C15A C20A 139.40(13)
C12 C11 C15A C20A -43.23(18)
C14 C13 C15B C20B 46.15(18)
C12 C13 C15B C20B -129.97(13)
C14 C13 C15B C16B -133.90(14)
C12 C13 C15B C16B 49.98(18)
C20A C15A C16A C17A 0.8(2)
C11 C15A C16A C17A 179.65(12)
C20B C15B C16B C17B 1.7(2)
C13 C15B C16B C17B -178.29(13)
C15A C16A C17A C18A 0.9(2)
C15B C16B C17B C18B 0.4(2)
C16A C17A C18A C19A -1.8(2)
C16B C17B C18B C19B -2.0(2)
C17A C18A C19A C20A 1.1(2)
C17B C18B C19B C20B 1.4(2)
C18A C19A C20A C15A 0.6(2)
C16A C15A C20A C19A -1.5(2)
C11 C15A C20A C19A 179.64(13)
C18B C19B C20B C15B 0.7(2)
C16B C15B C20B C19B -2.2(2)
C13 C15B C20B C19B 177.71(12)
C3 C4 N1 O1 -178.53(15)
C5 C4 N1 O1 2.3(2)
C3 C4 N1 O2 1.5(2)
C5 C4 N1 O2 -177.68(14)
